data_4002264
loop_
_publ_author_name
'Pocha, R.'
'Poettgen, R.'
'Johrendt, D.'

_publ_section_title
;
 Electronic and structural instabilities in Ga V4 S8 and Ga Mo4 S8
;
_journal_name_full 'Chemistry of Materials (1,1989-)'
_journal_page_first 2882
_journal_page_last 2887
_journal_volume 12
_journal_year 2000
_chemical_formula_sum 'Ga S8 V4'
_chemical_name_systematic 'Ga V4 S8'
_space_group_IT_number 160
_symmetry_space_group_name_Hall 'R 3 -2"'
_symmetry_space_group_name_H-M 'R 3 m :H'
_cell_angle_alpha 90
_cell_angle_beta 90
_cell_angle_gamma 120
_cell_formula_units_Z 3
_cell_length_a 6.799
_cell_length_b 6.799
_cell_length_c 16.782
_cell_volume 671.838
_citation_journal_id_ASTM CMATEX
_cod_data_source_file Pocha_CMATEX_2000_1049.cif
_cod_data_source_block Ga1S8V4
_cod_original_cell_volume 671.8377
_cod_original_formula_sum 'Ga1 S8 V4'
_cod_database_code 4002264

loop_
_symmetry_equiv_pos_as_xyz
x,y,z
-y,x-y,z
-x+y,-x,z
-y,-x,z
x,x-y,z
-x+y,y,z
x+2/3,y+1/3,z+1/3
-y+2/3,x-y+1/3,z+1/3
-x+y+2/3,-x+1/3,z+1/3
-y+2/3,-x+1/3,z+1/3
x+2/3,x-y+1/3,z+1/3
-x+y+2/3,y+1/3,z+1/3
x+1/3,y+2/3,z+2/3
-y+1/3,x-y+2/3,z+2/3
-x+y+1/3,-x+2/3,z+2/3
-y+1/3,-x+2/3,z+2/3
x+1/3,x-y+2/3,z+2/3
-x+y+1/3,y+2/3,z+2/3

loop_
_atom_site_label
_atom_site_type_symbol
_atom_site_fract_x
_atom_site_fract_y
_atom_site_fract_z
_atom_site_occupancy
_atom_site_U_iso_or_equiv
Ga1 Ga+3 0 0 0 1 0.0
V2 V+3 0.1943 0.3886 0.2001 1 0.0
S4 S-2 0 0 0.1384 1 0.0
S3 S-2 0.1827 0.3654 0.9517 1 0.0
V1 V+3 0 0 0.3903 1 0.0
S2 S-2 0.1686 0.3372 0.4559 1 0.0
S1 S-2 0 0 0.6285 1 0.0
